data_4021669
loop_
_publ_author_name
'Oana G. Schramm'
'N\'ee Dediu'
'Thomas Oeser'
'Thomas J. J. M\"uller'

_publ_contact_author_address
;
Organisch-Chemisches Institut
Universit\"at Heidelberg
Im Neuenheimer Feld 270
D-69120 Heidelberg
;
_publ_contact_author_email thomas.oeser@oci.uni-heidelberg.de
_publ_contact_author_fax '+49 6221 544205'
_publ_contact_author_name 'Dr. Thomas Oeser'
_publ_contact_author_phone '+49 6221 548482'
_publ_section_title
;
 Coupling-Isomerization-N,S-Ketene Acetal-Addition Sequences-
 A Three-Component Approach to Highly Fluorescent
 Pyrrolo[2,3-b]pyridines, [1,8]Naphthyridines, and
 Pyrido[2,3-b]azepines
;
_journal_name_full 'Journal of Organic Chemistry'
_journal_page_first 3494
_journal_page_last 3500
_journal_paper_doi 10.1021/jo0602726
_journal_volume 71
_journal_year 2006
_chemical_formula_sum 'C28 H23 N3 O'
_chemical_formula_weight 417.49
_chemical_name_systematic
;
4-[2-(4-Phenoxy-phenyl)-8-methyl-5,6,7,8-tetrahydro-
[1,8]naphthyridin-4-yl]-benzonitrile
;
_space_group_IT_number 14
_symmetry_cell_setting monoclinic
_symmetry_space_group_name_Hall '-P 2ybc'
_symmetry_space_group_name_H-M 'P 1 21/c 1'
_atom_sites_solution_hydrogens geom
_atom_sites_solution_primary direct
_atom_sites_solution_secondary difmap
_audit_creation_method SHELXL-97
_cell_angle_alpha 90.0
_cell_angle_beta 93.896(7)
_cell_angle_gamma 90.0
_cell_formula_units_Z 4
_cell_length_a 11.415(3)
_cell_length_b 10.313(3)
_cell_length_c 18.660(5)
_cell_measurement_reflns_used 2886
_cell_measurement_temperature 200(2)
_cell_measurement_theta_max 25.72
_cell_measurement_theta_min 2.19
_cell_volume 2191.6(11)
_computing_cell_refinement 'Bruker SMART'
_computing_data_collection 'Bruker SMART'
_computing_data_reduction 'Bruker SAINT'
_computing_molecular_graphics 'Bruker SHELXTL'
_computing_publication_material 'Bruker SHELXTL'
_computing_structure_refinement 'SHELXL-97 (Sheldrick, 1997)'
_computing_structure_solution 'SHELXS-97 (Sheldrick, 1990)'
_diffrn_ambient_temperature 200(2)
_diffrn_measured_fraction_theta_full 0.991
_diffrn_measured_fraction_theta_max 0.991
_diffrn_measurement_device_type 'CCD area detector'
_diffrn_measurement_method 'phi and omega scans'
_diffrn_radiation_monochromator graphite
_diffrn_radiation_source 'fine-focus sealed tube'
_diffrn_radiation_type MoK\a
_diffrn_radiation_wavelength 0.71073
_diffrn_reflns_av_R_equivalents 0.0447
_diffrn_reflns_av_sigmaI/netI 0.0343
_diffrn_reflns_limit_h_max 12
_diffrn_reflns_limit_h_min -12
_diffrn_reflns_limit_k_max 10
_diffrn_reflns_limit_k_min -10
_diffrn_reflns_limit_l_max 19
_diffrn_reflns_limit_l_min -19
_diffrn_reflns_number 12766
_diffrn_reflns_theta_full 21.97
_diffrn_reflns_theta_max 21.97
_diffrn_reflns_theta_min 2.19
_exptl_absorpt_coefficient_mu 0.078
_exptl_absorpt_correction_T_max 0.9938
_exptl_absorpt_correction_T_min 0.9770
_exptl_absorpt_correction_type multi-scan
_exptl_crystal_colour colourless
_exptl_crystal_density_diffrn 1.265
_exptl_crystal_density_meas 0
_exptl_crystal_density_method 'not measured'
_exptl_crystal_description irregular
_exptl_crystal_F_000 880
_exptl_crystal_size_max 0.30
_exptl_crystal_size_mid 0.27
_exptl_crystal_size_min 0.08
_refine_diff_density_max 0.217
_refine_diff_density_min -0.139
_refine_diff_density_rms 0.029
_refine_ls_extinction_method none
_refine_ls_goodness_of_fit_ref 1.023
_refine_ls_hydrogen_treatment refall
_refine_ls_matrix_type full
_refine_ls_number_parameters 381
_refine_ls_number_reflns 2643
_refine_ls_number_restraints 0
_refine_ls_restrained_S_all 1.023
_refine_ls_R_factor_all 0.0551
_refine_ls_R_factor_gt 0.0387
_refine_ls_shift/su_max 0.003
_refine_ls_shift/su_mean 0.000
_refine_ls_structure_factor_coef Fsqd
_refine_ls_weighting_details 'calc w=1/[\s^2^(Fo^2^)+(0.0585P)^2^+0.2261P] where P=(Fo^2^+2Fc^2^)/3'
_refine_ls_weighting_scheme calc
_refine_ls_wR_factor_gt 0.0937
_refine_ls_wR_factor_ref 0.1018
_reflns_number_gt 2061
_reflns_number_total 2643
_reflns_threshold_expression >2sigma(I)
_cod_data_source_file jo0602726si20060215_034005_4.cif
_cod_original_sg_symbol_H-M 'P 21/c'
_cod_database_code 4021669

loop_
_symmetry_equiv_pos_as_xyz
'x, y, z'
'-x, y+1/2, -z+1/2'
'-x, -y, -z'
'x, -y-1/2, z-1/2'

loop_
_atom_site_label
_atom_site_type_symbol
_atom_site_fract_x
_atom_site_fract_y
_atom_site_fract_z
_atom_site_U_iso_or_equiv
_atom_site_adp_type
_atom_site_occupancy
_atom_site_symmetry_multiplicity
_atom_site_calc_flag
O1 O 0.63577(12) 1.04618(13) 0.21722(8) 0.0451(4) Uani 1 1 d
N1 N 0.67448(14) 0.48442(15) 0.08184(9) 0.0326(4) Uani 1 1 d
N2 N 0.76372(15) 0.32004(16) 0.02192(10) 0.0444(5) Uani 1 1 d
N3 N -0.03455(19) -0.0150(2) 0.10385(12) 0.0681(7) Uani 1 1 d
C1 C 0.47261(17) 0.33791(18) 0.09090(10) 0.0309(5) Uani 1 1 d
C2 C 0.48033(19) 0.46263(19) 0.11942(11) 0.0349(5) Uani 1 1 d
C3 C 0.58201(17) 0.53255(18) 0.11392(10) 0.0308(5) Uani 1 1 d
C4 C 0.66650(17) 0.36481(19) 0.05356(11) 0.0327(5) Uani 1 1 d
C5 C 0.7593(2) 0.1984(2) -0.01722(16) 0.0564(7) Uani 1 1 d
C6 C 0.6841(2) 0.1011(2) 0.01686(17) 0.0578(7) Uani 1 1 d
C7 C 0.5623(2) 0.1516(2) 0.02565(14) 0.0412(6) Uani 1 1 d
C8 C 0.56553(18) 0.28626(18) 0.05718(11) 0.0327(5) Uani 1 1 d
C9 C 0.36110(17) 0.26260(18) 0.09647(11) 0.0305(5) Uani 1 1 d
C10 C 0.3435(2) 0.1845(2) 0.15446(13) 0.0476(6) Uani 1 1 d
C11 C 0.2405(2) 0.1154(2) 0.15829(14) 0.0499(7) Uani 1 1 d
C12 C 0.15390(17) 0.12345(19) 0.10296(12) 0.0365(6) Uani 1 1 d
C13 C 0.1707(2) 0.2019(2) 0.04470(14) 0.0449(6) Uani 1 1 d
C14 C 0.27328(19) 0.2711(2) 0.04163(13) 0.0419(6) Uani 1 1 d
C15 C 0.59678(17) 0.66681(18) 0.14270(10) 0.0306(5) Uani 1 1 d
C16 C 0.5041(2) 0.7373(2) 0.16726(11) 0.0346(5) Uani 1 1 d
C17 C 0.51891(19) 0.86238(19) 0.19274(11) 0.0349(5) Uani 1 1 d
C18 C 0.62858(18) 0.91889(18) 0.19335(11) 0.0341(5) Uani 1 1 d
C19 C 0.7221(2) 0.8527(2) 0.16836(12) 0.0391(6) Uani 1 1 d
C20 C 0.70573(19) 0.7269(2) 0.14418(12) 0.0357(5) Uani 1 1 d
C21 C 0.8631(3) 0.4037(3) 0.0140(2) 0.0718(10) Uani 1 1 d
C22 C 0.0484(2) 0.0477(2) 0.10453(13) 0.0482(6) Uani 1 1 d
C23 C 0.74387(18) 1.0974(2) 0.24194(11) 0.0381(6) Uani 1 1 d
C24 C 0.7662(2) 1.2218(2) 0.22105(14) 0.0511(7) Uani 1 1 d
C25 C 0.8703(3) 1.2800(3) 0.2465(2) 0.0800(10) Uani 1 1 d
C26 C 0.9485(3) 1.2148(4) 0.2918(2) 0.0924(12) Uani 1 1 d
C27 C 0.9240(3) 1.0916(3) 0.31287(18) 0.0766(9) Uani 1 1 d
C28 C 0.8203(2) 1.0319(3) 0.28882(14) 0.0526(7) Uani 1 1 d
H2 H 0.4153(17) 0.4956(17) 0.1428(10) 0.024(5) Uiso 1 1 d
H6A H 0.6841(18) 0.017(2) -0.0109(12) 0.049(6) Uiso 1 1 d
H6B H 0.734(3) 0.080(3) 0.0694(17) 0.109(11) Uiso 1 1 d
H7A H 0.5137(19) 0.153(2) -0.0226(13) 0.053(7) Uiso 1 1 d
H7A H 0.717(3) 0.214(3) -0.0730(19) 0.120(12) Uiso 1 1 d
H7B H 0.844(2) 0.168(2) -0.0178(12) 0.056(7) Uiso 1 1 d
H7B H 0.5218(19) 0.096(2) 0.0565(12) 0.045(6) Uiso 1 1 d
H10 H 0.409(2) 0.176(2) 0.1934(13) 0.064(7) Uiso 1 1 d
H11 H 0.230(2) 0.056(2) 0.1978(14) 0.073(8) Uiso 1 1 d
H13 H 0.110(2) 0.205(2) 0.0067(13) 0.060(7) Uiso 1 1 d
H14 H 0.283(2) 0.327(2) 0.0025(14) 0.064(8) Uiso 1 1 d
H16 H 0.4287(18) 0.7037(18) 0.1663(10) 0.034(6) Uiso 1 1 d
H17 H 0.4516(17) 0.9065(19) 0.2111(10) 0.035(5) Uiso 1 1 d
H19 H 0.7966(19) 0.8911(19) 0.1664(10) 0.042(6) Uiso 1 1 d
H20 H 0.7713(18) 0.6784(19) 0.1261(11) 0.041(6) Uiso 1 1 d
H21A H 0.879(3) 0.454(4) 0.053(2) 0.130(15) Uiso 1 1 d
H21B H 0.922(3) 0.360(3) -0.0020(17) 0.091(10) Uiso 1 1 d
H21C H 0.853(5) 0.451(5) -0.037(3) 0.24(3) Uiso 1 1 d
H24 H 0.707(2) 1.267(2) 0.1893(13) 0.065(8) Uiso 1 1 d
H25 H 0.878(2) 1.369(3) 0.2293(15) 0.092(10) Uiso 1 1 d
H26 H 1.024(3) 1.257(3) 0.3088(19) 0.130(13) Uiso 1 1 d
H27 H 0.979(3) 1.047(3) 0.3459(17) 0.099(11) Uiso 1 1 d
H28 H 0.802(2) 0.941(2) 0.3017(12) 0.061(7) Uiso 1 1 d

loop_
_atom_site_aniso_label
_atom_site_aniso_U_11
_atom_site_aniso_U_22
_atom_site_aniso_U_33
_atom_site_aniso_U_23
_atom_site_aniso_U_13
_atom_site_aniso_U_12
O1 0.0393(9) 0.0291(9) 0.0670(11) -0.0106(7) 0.0041(8) -0.0041(7)
N1 0.0333(11) 0.0271(10) 0.0378(10) 0.0000(8) 0.0048(8) -0.0017(8)
N2 0.0361(11) 0.0348(11) 0.0644(13) -0.0086(9) 0.0190(9) -0.0046(9)
N3 0.0439(14) 0.0765(16) 0.0843(17) 0.0124(13) 0.0061(12) -0.0213(13)
C1 0.0327(13) 0.0285(12) 0.0311(12) 0.0008(9) -0.0012(9) -0.0030(10)
C2 0.0331(14) 0.0317(13) 0.0407(14) -0.0025(10) 0.0080(11) -0.0023(11)
C3 0.0300(12) 0.0287(12) 0.0338(12) 0.0013(9) 0.0035(9) -0.0031(10)
C4 0.0316(13) 0.0313(12) 0.0353(12) 0.0022(10) 0.0039(10) -0.0014(10)
C5 0.0464(17) 0.0450(16) 0.080(2) -0.0190(14) 0.0212(15) -0.0008(13)
C6 0.0491(16) 0.0358(15) 0.090(2) -0.0180(15) 0.0151(15) -0.0022(12)
C7 0.0451(15) 0.0303(13) 0.0489(16) -0.0077(11) 0.0075(13) -0.0062(11)
C8 0.0356(13) 0.0291(12) 0.0333(13) 0.0010(9) 0.0008(10) -0.0007(10)
C9 0.0327(12) 0.0234(11) 0.0356(13) -0.0051(9) 0.0047(10) -0.0028(9)
C10 0.0463(16) 0.0525(15) 0.0426(15) 0.0074(12) -0.0072(12) -0.0195(12)
C11 0.0508(16) 0.0546(16) 0.0441(15) 0.0110(13) 0.0015(12) -0.0183(13)
C12 0.0308(13) 0.0342(12) 0.0454(14) -0.0022(11) 0.0090(11) -0.0050(10)
C13 0.0314(14) 0.0504(15) 0.0516(16) 0.0054(12) -0.0054(12) -0.0081(12)
C14 0.0372(14) 0.0447(14) 0.0435(15) 0.0082(12) 0.0008(11) -0.0088(11)
C15 0.0307(13) 0.0287(11) 0.0325(12) 0.0008(9) 0.0040(9) -0.0045(10)
C16 0.0274(13) 0.0323(13) 0.0441(14) 0.0006(10) 0.0030(10) -0.0069(11)
C17 0.0305(13) 0.0298(13) 0.0450(14) -0.0033(10) 0.0061(10) 0.0002(10)
C18 0.0366(13) 0.0262(12) 0.0398(13) -0.0021(10) 0.0036(10) -0.0038(10)
C19 0.0317(14) 0.0367(14) 0.0496(15) -0.0054(11) 0.0078(11) -0.0108(11)
C20 0.0314(13) 0.0331(13) 0.0433(14) -0.0062(10) 0.0075(10) -0.0032(11)
C21 0.0492(18) 0.0576(19) 0.114(3) -0.027(2) 0.0424(19) -0.0141(16)
C22 0.0365(15) 0.0514(15) 0.0571(16) 0.0029(12) 0.0068(11) -0.0067(13)
C23 0.0356(13) 0.0380(14) 0.0411(13) -0.0103(11) 0.0041(11) -0.0073(11)
C24 0.0559(17) 0.0392(15) 0.0587(17) -0.0056(12) 0.0077(14) -0.0126(13)
C25 0.069(2) 0.0475(19) 0.126(3) -0.0175(19) 0.018(2) -0.0248(18)
C26 0.052(2) 0.080(3) 0.142(3) -0.052(2) -0.015(2) -0.0085(19)
C27 0.066(2) 0.076(2) 0.085(2) -0.0338(18) -0.0223(17) 0.0133(19)
C28 0.0542(17) 0.0498(16) 0.0531(16) -0.0112(13) -0.0011(13) -0.0003(14)

loop_
_atom_type_symbol
_atom_type_description
_atom_type_scat_dispersion_real
_atom_type_scat_dispersion_imag
_atom_type_scat_source
C C 0.0033 0.0016 'International Tables Vol C Tables 4.2.6.8 and 6.1.1.4'
H H 0.0000 0.0000 'International Tables Vol C Tables 4.2.6.8 and 6.1.1.4'
N N 0.0061 0.0033 'International Tables Vol C Tables 4.2.6.8 and 6.1.1.4'
O O 0.0106 0.0060 'International Tables Vol C Tables 4.2.6.8 and 6.1.1.4'

loop_
_geom_angle_atom_site_label_1
_geom_angle_atom_site_label_2
_geom_angle_atom_site_label_3
_geom_angle
C18 O1 C23 119.82(16)
C4 N1 C3 118.71(16)
C4 N2 C21 120.54(19)
C4 N2 C5 120.42(18)
C21 N2 C5 117.8(2)
C8 C1 C2 120.09(18)
C8 C1 C9 120.98(17)
C2 C1 C9 118.92(18)
C3 C2 C1 119.2(2)
C3 C2 H2 122.5(11)
C1 C2 H2 118.4(11)
N1 C3 C2 122.13(18)
N1 C3 C15 115.51(17)
C2 C3 C15 122.36(18)
N1 C4 N2 116.30(17)
N1 C4 C8 122.78(18)
N2 C4 C8 120.90(18)
N2 C5 C6 111.6(2)
N2 C5 H7A 109.7(16)
C6 C5 H7A 105.7(16)
N2 C5 H7B 105.7(13)
C6 C5 H7B 111.8(13)
H7A C5 H7B 112(2)
C5 C6 C7 112.1(2)
C5 C6 H6A 109.9(12)
C7 C6 H6A 112.6(12)
C5 C6 H6B 103.2(15)
C7 C6 H6B 112.9(16)
H6A C6 H6B 105(2)
C6 C7 C8 111.31(19)
C6 C7 H7A 111.0(12)
C8 C7 H7A 109.2(12)
C6 C7 H7B 110.4(13)
C8 C7 H7B 108.4(13)
H7A C7 H7B 106.4(18)
C1 C8 C4 117.12(18)
C1 C8 C7 122.39(18)
C4 C8 C7 120.49(19)
C10 C9 C14 118.8(2)
C10 C9 C1 121.85(19)
C14 C9 C1 119.39(19)
C9 C10 C11 120.9(2)
C9 C10 H10 118.5(13)
C11 C10 H10 120.6(13)
C10 C11 C12 119.9(2)
C10 C11 H11 120.8(15)
C12 C11 H11 119.1(15)
C13 C12 C11 119.5(2)
C13 C12 C22 119.8(2)
C11 C12 C22 120.6(2)
C14 C13 C12 120.1(2)
C14 C13 H13 121.8(14)
C12 C13 H13 118.1(14)
C13 C14 C9 120.8(2)
C13 C14 H14 119.4(15)
C9 C14 H14 119.8(15)
C16 C15 C20 117.53(19)
C16 C15 C3 122.38(18)
C20 C15 C3 120.08(18)
C17 C16 C15 121.6(2)
C17 C16 H16 116.6(12)
C15 C16 H16 121.7(12)
C18 C17 C16 119.2(2)
C18 C17 H17 122.4(11)
C16 C17 H17 118.4(11)
C19 C18 C17 120.81(19)
C19 C18 O1 123.26(18)
C17 C18 O1 115.87(18)
C18 C19 C20 119.0(2)
C18 C19 H19 121.9(12)
C20 C19 H19 119.1(12)
C19 C20 C15 121.8(2)
C19 C20 H20 120.2(12)
C15 C20 H20 118.0(12)
N2 C21 H21A 112(2)
N2 C21 H21B 110.7(19)
H21A C21 H21B 117(3)
N2 C21 H21C 109(3)
H21A C21 H21C 117(4)
H21B C21 H21C 88(3)
N3 C22 C12 177.7(3)
C24 C23 C28 121.4(2)
C24 C23 O1 116.0(2)
C28 C23 O1 122.5(2)
C23 C24 C25 118.6(3)
C23 C24 H24 118.8(14)
C25 C24 H24 122.6(14)
C26 C25 C24 120.6(3)
C26 C25 H25 126.9(18)
C24 C25 H25 112.5(18)
C25 C26 C27 119.9(3)
C25 C26 H26 120(2)
C27 C26 H26 120(2)
C26 C27 C28 120.6(3)
C26 C27 H27 119.5(18)
C28 C27 H27 119.9(18)
C23 C28 C27 118.8(3)
C23 C28 H28 119.1(14)
C27 C28 H28 121.9(14)

loop_
_geom_bond_atom_site_label_1
_geom_bond_atom_site_label_2
_geom_bond_distance
O1 C18 1.387(2)
O1 C23 1.392(2)
N1 C4 1.342(2)
N1 C3 1.343(2)
N2 C4 1.372(2)
N2 C21 1.440(3)
N2 C5 1.450(3)
N3 C22 1.146(3)
C1 C8 1.377(3)
C1 C2 1.392(3)
C1 C9 1.501(3)
C2 C3 1.376(3)
C2 H2 0.949(19)
C3 C15 1.490(3)
C4 C8 1.414(3)
C5 C6 1.492(4)
C5 H7A 1.13(3)
C5 H7B 1.01(2)
C6 C7 1.504(3)
C6 H6A 1.01(2)
C6 H6B 1.12(3)
C7 C8 1.508(3)
C7 H7A 1.03(2)
C7 H7B 0.95(2)
C9 C10 1.375(3)
C9 C14 1.386(3)
C10 C11 1.381(3)
C10 H10 1.01(2)
C11 C12 1.383(3)
C11 H11 0.97(3)
C12 C13 1.379(3)
C12 C22 1.437(3)
C13 C14 1.376(3)
C13 H13 0.95(2)
C14 H14 0.94(3)
C15 C16 1.387(3)
C15 C20 1.388(3)
C16 C17 1.381(3)
C16 H16 0.93(2)
C17 C18 1.380(3)
C17 H17 0.97(2)
C18 C19 1.376(3)
C19 C20 1.382(3)
C19 H19 0.94(2)
C20 H20 0.98(2)
C21 H21A 0.90(4)
C21 H21B 0.88(3)
C21 H21C 1.06(6)
C23 C24 1.370(3)
C23 C28 1.371(3)
C24 C25 1.386(4)
C24 H24 0.98(2)
C25 C26 1.363(5)
C25 H25 0.97(3)
C26 C27 1.365(5)
C26 H26 1.00(4)
C27 C28 1.382(4)
C27 H27 0.96(3)
C28 H28 0.99(2)

loop_
_geom_torsion_atom_site_label_1
_geom_torsion_atom_site_label_2
_geom_torsion_atom_site_label_3
_geom_torsion_atom_site_label_4
_geom_torsion
C8 C1 C2 C3 -0.5(3)
C9 C1 C2 C3 -179.45(18)
C4 N1 C3 C2 0.8(3)
C4 N1 C3 C15 -178.84(17)
C1 C2 C3 N1 0.0(3)
C1 C2 C3 C15 179.64(18)
C3 N1 C4 N2 -179.54(18)
C3 N1 C4 C8 -1.1(3)
C21 N2 C4 N1 -5.9(3)
C5 N2 C4 N1 -173.0(2)
C21 N2 C4 C8 175.7(3)
C5 N2 C4 C8 8.6(3)
C4 N2 C5 C6 -35.9(3)
C21 N2 C5 C6 156.7(3)
N2 C5 C6 C7 55.1(3)
C5 C6 C7 C8 -46.8(3)
C2 C1 C8 C4 0.2(3)
C9 C1 C8 C4 179.13(17)
C2 C1 C8 C7 179.7(2)
C9 C1 C8 C7 -1.4(3)
N1 C4 C8 C1 0.6(3)
N2 C4 C8 C1 178.94(18)
N1 C4 C8 C7 -178.8(2)
N2 C4 C8 C7 -0.5(3)
C6 C7 C8 C1 -159.3(2)
C6 C7 C8 C4 20.2(3)
C8 C1 C9 C10 91.6(3)
C2 C1 C9 C10 -89.5(3)
C8 C1 C9 C14 -88.1(2)
C2 C1 C9 C14 90.8(2)
C14 C9 C10 C11 0.1(3)
C1 C9 C10 C11 -179.6(2)
C9 C10 C11 C12 0.6(4)
C10 C11 C12 C13 -0.8(4)
C10 C11 C12 C22 177.2(2)
C11 C12 C13 C14 0.3(3)
C22 C12 C13 C14 -177.7(2)
C12 C13 C14 C9 0.4(3)
C10 C9 C14 C13 -0.6(3)
C1 C9 C14 C13 179.1(2)
N1 C3 C15 C16 169.90(18)
C2 C3 C15 C16 -9.8(3)
N1 C3 C15 C20 -8.7(3)
C2 C3 C15 C20 171.67(19)
C20 C15 C16 C17 -0.4(3)
C3 C15 C16 C17 -178.97(19)
C15 C16 C17 C18 0.4(3)
C16 C17 C18 C19 0.6(3)
C16 C17 C18 O1 177.75(18)
C23 O1 C18 C19 -23.9(3)
C23 O1 C18 C17 159.08(18)
C17 C18 C19 C20 -1.7(3)
O1 C18 C19 C20 -178.55(19)
C18 C19 C20 C15 1.7(3)
C16 C15 C20 C19 -0.7(3)
C3 C15 C20 C19 177.95(19)
C13 C12 C22 N3 65(7)
C11 C12 C22 N3 -113(7)
C18 O1 C23 C24 138.6(2)
C18 O1 C23 C28 -46.2(3)
C28 C23 C24 C25 2.0(4)
O1 C23 C24 C25 177.2(2)
C23 C24 C25 C26 -0.3(4)
C24 C25 C26 C27 -0.7(5)
C25 C26 C27 C28 0.0(5)
C24 C23 C28 C27 -2.7(4)
O1 C23 C28 C27 -177.6(2)
C26 C27 C28 C23 1.6(4)

loop_
_cod_related_entry_id
_cod_related_entry_database
_cod_related_entry_code
1 ChemSpider 9886131
